data_4068804
loop_
_publ_author_name
'Tsutsumi, Hironori'
'Sunada, Yusuke'
'Shiota, Yoshihito'
'Yoshizawa, Kazunari'
'Nagashima, Hideo'

_publ_section_title
;
 Nickel(II), Palladium(II), and Platinum(II) \h3-Allyl Complexes Bearing a
 Bidentate Titanium(IV) Phosphinoamide Ligand: A Ti\\leftarrow M2Dative
 Bond Enhances the Electrophilicity of the \p-Allyl Moiety
;
_journal_issue 7
_journal_name_full Organometallics
_journal_page_first 1988
_journal_paper_doi 10.1021/om8011085
_journal_volume 28
_journal_year 2009
_chemical_formula_moiety 'C45.75 H56 Cl2 F3 N2 Ni O3 P2 S Ti '
_chemical_formula_sum 'C45.75 H56 Cl2 F3 N2 Ni O3 P2 S Ti'
_chemical_formula_weight 1010.47
_space_group_IT_number 14
_symmetry_cell_setting monoclinic
_symmetry_Int_Tables_number 14
_symmetry_space_group_name_Hall '-P 2ybc'
_symmetry_space_group_name_H-M 'P 1 21/c 1'
_cell_angle_alpha 90.0000
_cell_angle_beta 102.066(6)
_cell_angle_gamma 90.0000
_cell_formula_units_Z 4
_cell_length_a 20.222(7)
_cell_length_b 15.556(5)
_cell_length_c 15.826(5)
_cell_measurement_reflns_used 8955
_cell_measurement_temperature 123.1
_cell_measurement_theta_max 27.5
_cell_measurement_theta_min 3.0
_cell_volume 4868(3)
_computing_cell_refinement CrystalClear
_computing_data_collection CrystalClear
_computing_data_reduction CrystalStructure
_computing_publication_material 'CrystalStructure 3.8'
_computing_structure_refinement CRYSTALS
_computing_structure_solution SIR92
_diffrn_detector_area_resol_mean 7.31
_diffrn_measured_fraction_theta_full 0.977
_diffrn_measured_fraction_theta_max 0.977
_diffrn_measurement_device_type 'Rigaku Saturn'
_diffrn_measurement_method \w
_diffrn_radiation_type 'Mo K\a'
_diffrn_radiation_wavelength 0.71070
_diffrn_reflns_av_R_equivalents 0.098
_diffrn_reflns_limit_h_max 18
_diffrn_reflns_limit_h_min -26
_diffrn_reflns_limit_k_max 20
_diffrn_reflns_limit_k_min -20
_diffrn_reflns_limit_l_max 20
_diffrn_reflns_limit_l_min -18
_diffrn_reflns_number 38930
_diffrn_reflns_theta_full 27.48
_diffrn_reflns_theta_max 27.48
_exptl_absorpt_coefficient_mu 0.821
_exptl_absorpt_correction_T_max 0.960
_exptl_absorpt_correction_T_min 0.711
_exptl_absorpt_correction_type multi-scan
_exptl_absorpt_process_details 'Jacobson, R. (1998) Private communication'
_exptl_crystal_colour darkred
_exptl_crystal_density_diffrn 1.378
_exptl_crystal_density_method 'not measured'
_exptl_crystal_description block
_exptl_crystal_F_000 2102.00
_exptl_crystal_size_max 0.18
_exptl_crystal_size_mid 0.16
_exptl_crystal_size_min 0.05
_refine_diff_density_max 3.46
_refine_diff_density_min -0.95
_refine_ls_extinction_method none
_refine_ls_goodness_of_fit_ref 1.000
_refine_ls_hydrogen_treatment refall
_refine_ls_number_parameters 601
_refine_ls_number_reflns 8528
_refine_ls_R_factor_gt 0.0961
_refine_ls_shift/su_max 0.0000
_refine_ls_structure_factor_coef Fsqd
_refine_ls_weighting_details 'w = 1/[0.0035Fo^2^ + 1.0000\s(Fo^2^)]/(4Fo^2^)'
_refine_ls_weighting_scheme calc
_refine_ls_wR_factor_ref 0.2857
_reflns_number_gt 4558
_reflns_number_total 10897
_reflns_threshold_expression F^2^>2.0\s(F^2^)
_cod_data_source_file om8011085_si_002.cif
_cod_data_source_block '_Cl2Ti(N-P)2Ni(methallyl)'
_cod_original_cell_volume 4869(3)
_cod_original_formula_sum 'C45.75 H56 Cl2 F3 N2 Ni O3 P2 S Ti '
_cod_database_code 4068804

loop_
_symmetry_equiv_pos_site_id
_symmetry_equiv_pos_as_xyz
1 +X,+Y,+Z
2 -X,1/2+Y,1/2-Z
3 -X,-Y,-Z
4 +X,1/2-Y,1/2+Z

loop_
_atom_site_label
_atom_site_type_symbol
_atom_site_fract_x
_atom_site_fract_y
_atom_site_fract_z
_atom_site_U_iso_or_equiv
_atom_site_adp_type
_atom_site_occupancy
_atom_site_symmetry_multiplicity
_atom_site_calc_flag
_atom_site_refinement_flags
Ni(1) Ni 0.31297(5) 0.08917(7) 0.65363(6) 0.0252(2) Uani 1.00 1 d .
Ti(1) Ti 0.21704(7) 0.09766(9) 0.74037(8) 0.0243(3) Uani 1.00 1 d .
Cl(1) Cl 0.23894(11) 0.22685(14) 0.67918(13) 0.0340(5) Uani 1.00 1 d .
Cl(2) Cl 0.13443(11) 0.15436(15) 0.79820(13) 0.0369(6) Uani 1.00 1 d .
S(1) S 0.36512(13) -0.04683(15) 0.28609(14) 0.0361(6) Uani 1.00 1 d .
P(1) P 0.22325(11) 0.00781(13) 0.59706(12) 0.0232(5) Uani 1.00 1 d .
P(2) P 0.34977(11) 0.06183(14) 0.79440(12) 0.0246(5) Uani 1.00 1 d .
F(1) F 0.3357(3) 0.0953(4) 0.1984(3) 0.060(2) Uani 1.00 1 d .
F(2) F 0.2806(3) 0.0784(4) 0.2996(3) 0.064(2) Uani 1.00 1 d .
F(3) F 0.2537(3) 0.0063(6) 0.1811(4) 0.087(2) Uani 1.00 1 d .
O(1) O 0.4146(4) 0.0011(5) 0.3452(5) 0.064(2) Uani 1.00 1 d .
O(2) O 0.3233(4) -0.1038(5) 0.3234(4) 0.061(2) Uani 1.00 1 d .
O(3) O 0.3877(4) -0.0817(5) 0.2133(5) 0.064(2) Uani 1.00 1 d .
N(1) N 0.1699(3) 0.0100(4) 0.6634(3) 0.0238(17) Uani 1.00 1 d .
N(2) N 0.2831(3) 0.0571(4) 0.8399(3) 0.0219(16) Uani 1.00 1 d .
C(1) C 0.3218(4) 0.1217(6) 0.5289(4) 0.030(2) Uani 1.00 1 d .
C(2) C 0.3864(4) 0.1039(6) 0.5791(5) 0.034(2) Uani 1.00 1 d .
C(3) C 0.4026(5) 0.1509(6) 0.6572(5) 0.041(2) Uani 1.00 1 d .
C(4) C 0.4296(5) 0.0301(7) 0.5618(6) 0.050(3) Uani 1.00 1 d .
C(5) C 0.0990(4) -0.0288(5) 0.6494(4) 0.028(2) Uani 1.00 1 d .
C(6) C 0.0890(4) -0.0612(5) 0.7371(5) 0.032(2) Uani 1.00 1 d .
C(7) C 0.0471(4) 0.0411(6) 0.6166(5) 0.036(2) Uani 1.00 1 d .
C(8) C 0.0902(4) -0.1034(6) 0.5874(5) 0.036(2) Uani 1.00 1 d .
C(9) C 0.1766(4) 0.0429(5) 0.4902(4) 0.028(2) Uani 1.00 1 d .
C(10) C 0.1503(4) 0.1265(6) 0.4855(5) 0.031(2) Uani 1.00 1 d .
C(11) C 0.1144(4) 0.1579(6) 0.4073(5) 0.034(2) Uani 1.00 1 d .
C(12) C 0.1059(5) 0.1087(6) 0.3339(5) 0.043(2) Uani 1.00 1 d .
C(13) C 0.1329(4) 0.0254(6) 0.3386(5) 0.039(2) Uani 1.00 1 d .
C(14) C 0.1681(4) -0.0070(6) 0.4162(4) 0.030(2) Uani 1.00 1 d .
C(15) C 0.2560(4) -0.0985(5) 0.5849(4) 0.029(2) Uani 1.00 1 d .
C(16) C 0.2944(4) -0.1152(5) 0.5234(5) 0.030(2) Uani 1.00 1 d .
C(17) C 0.3238(4) -0.1939(5) 0.5172(4) 0.031(2) Uani 1.00 1 d .
C(18) C 0.3169(4) -0.2593(6) 0.5738(5) 0.041(2) Uani 1.00 1 d .
C(19) C 0.2774(5) -0.2452(6) 0.6358(5) 0.040(2) Uani 1.00 1 d .
C(20) C 0.2489(4) -0.1656(5) 0.6411(5) 0.031(2) Uani 1.00 1 d .
C(21) C 0.2811(4) 0.0452(5) 0.9355(4) 0.028(2) Uani 1.00 1 d .
C(22) C 0.3449(4) -0.0015(6) 0.9861(5) 0.039(2) Uani 1.00 1 d .
C(23) C 0.2771(5) 0.1338(6) 0.9749(5) 0.040(2) Uani 1.00 1 d .
C(24) C 0.2204(5) -0.0100(6) 0.9400(5) 0.042(2) Uani 1.00 1 d .
C(25) C 0.4091(4) 0.1400(5) 0.8558(5) 0.032(2) Uani 1.00 1 d .
C(26) C 0.4687(4) 0.1134(6) 0.9116(5) 0.037(2) Uani 1.00 1 d .
C(27) C 0.5091(5) 0.1765(6) 0.9618(5) 0.043(2) Uani 1.00 1 d .
C(28) C 0.4916(5) 0.2608(6) 0.9554(5) 0.044(2) Uani 1.00 1 d .
C(29) C 0.4322(4) 0.2868(5) 0.8980(5) 0.031(2) Uani 1.00 1 d .
C(30) C 0.3902(4) 0.2257(5) 0.8493(4) 0.031(2) Uani 1.00 1 d .
C(31) C 0.3928(4) -0.0416(5) 0.7987(4) 0.026(2) Uani 1.00 1 d .
C(32) C 0.3577(4) -0.1163(5) 0.8124(4) 0.029(2) Uani 1.00 1 d .
C(33) C 0.3861(5) -0.1968(6) 0.8091(5) 0.041(2) Uani 1.00 1 d .
C(34) C 0.4499(5) -0.2023(6) 0.7904(6) 0.044(2) Uani 1.00 1 d .
C(35) C 0.4853(5) -0.1298(7) 0.7757(5) 0.043(2) Uani 1.00 1 d .
C(36) C 0.4561(4) -0.0485(6) 0.7797(5) 0.032(2) Uani 1.00 1 d .
C(37) C 0.3062(5) 0.0375(7) 0.2396(6) 0.044(2) Uani 1.00 1 d .
C(38) C 0.0963(5) 0.7374(6) 0.3912(6) 0.043(2) Uani 1.00 1 d .
C(39) C 0.0439(5) 0.7605(7) 0.3251(8) 0.061(3) Uani 1.00 1 d .
C(40) C 0.0544(6) 0.7937(8) 0.2496(8) 0.062(3) Uani 1.00 1 d .
C(41) C 0.1204(6) 0.8104(7) 0.2391(6) 0.057(3) Uani 1.00 1 d .
C(42) C 0.1749(5) 0.7913(7) 0.3075(7) 0.054(3) Uani 1.00 1 d .
C(43) C 0.1612(5) 0.7544(6) 0.3820(6) 0.046(2) Uani 1.00 1 d .
C(44) C 0.0857(7) 0.6967(8) 0.4716(7) 0.073(4) Uani 1.00 1 d .
C(45) C 0.0549(8) 0.4509(11) 0.5413(10) 0.029(3) Uiso 0.50 1 d P
C(46) C 0.0322(6) 0.4503(8) 0.4508(8) 0.014(2) Uiso 0.50 1 d P
C(47) C -0.0203(8) 0.4963(10) 0.4108(9) 0.027(3) Uiso 0.50 1 d P
C(48) C 0.1026(18) 0.401(2) 0.582(2) 0.035(7) Uiso 0.25 1 d P
H(1) H 0.3036 0.0796 0.4829 0.037 Uiso 1.00 1 c R
H(2) H 0.3120 0.1822 0.5111 0.037 Uiso 1.00 1 c R
H(3) H 0.4004 0.2143 0.6519 0.051 Uiso 1.00 1 c R
H(4) H 0.4419 0.1302 0.7006 0.051 Uiso 1.00 1 c R
H(5) H 0.4703 0.0268 0.6079 0.063 Uiso 1.00 1 c R
H(6) H 0.4426 0.0385 0.5061 0.063 Uiso 1.00 1 c R
H(7) H 0.4038 -0.0235 0.5603 0.063 Uiso 1.00 1 c R
H(8) H 0.1042 -0.1211 0.7449 0.038 Uiso 1.00 1 c R
H(9) H 0.0411 -0.0577 0.7394 0.038 Uiso 1.00 1 c R
H(10) H 0.1156 -0.0257 0.7831 0.038 Uiso 1.00 1 c R
H(11) H 0.0333 0.0689 0.6658 0.043 Uiso 1.00 1 c R
H(12) H 0.0075 0.0148 0.5791 0.043 Uiso 1.00 1 c R
H(13) H 0.0667 0.0840 0.5838 0.043 Uiso 1.00 1 c R
H(14) H 0.0738 -0.0823 0.5283 0.042 Uiso 1.00 1 c R
H(15) H 0.0571 -0.1435 0.6025 0.042 Uiso 1.00 1 c R
H(16) H 0.1335 -0.1328 0.5911 0.042 Uiso 1.00 1 c R
H(17) H 0.1567 0.1617 0.5356 0.038 Uiso 1.00 1 c R
H(18) H 0.0955 0.2140 0.4041 0.041 Uiso 1.00 1 c R
H(19) H 0.0817 0.1310 0.2805 0.051 Uiso 1.00 1 c R
H(20) H 0.1271 -0.0088 0.2878 0.046 Uiso 1.00 1 c R
H(21) H 0.1866 -0.0633 0.4192 0.037 Uiso 1.00 1 c R
H(22) H 0.3004 -0.0709 0.4844 0.036 Uiso 1.00 1 c R
H(23) H 0.3495 -0.2035 0.4743 0.038 Uiso 1.00 1 c R
H(24) H 0.3378 -0.3135 0.5703 0.047 Uiso 1.00 1 c R
H(25) H 0.2708 -0.2901 0.6738 0.046 Uiso 1.00 1 c R
H(26) H 0.2231 -0.1560 0.6839 0.038 Uiso 1.00 1 c R
H(27) H 0.3367 -0.0636 0.9845 0.047 Uiso 1.00 1 c R
H(28) H 0.3548 0.0183 1.0462 0.047 Uiso 1.00 1 c R
H(29) H 0.3836 0.0112 0.9596 0.047 Uiso 1.00 1 c R
H(30) H 0.3230 0.1561 0.9957 0.049 Uiso 1.00 1 c R
H(31) H 0.2540 0.1298 1.0234 0.049 Uiso 1.00 1 c R
H(32) H 0.2520 0.1727 0.9310 0.049 Uiso 1.00 1 c R
H(33) H 0.1813 0.0272 0.9400 0.050 Uiso 1.00 1 c R
H(34) H 0.2299 -0.0442 0.9932 0.050 Uiso 1.00 1 c R
H(35) H 0.2106 -0.0485 0.8899 0.050 Uiso 1.00 1 c R
H(36) H 0.4821 0.0547 0.9154 0.043 Uiso 1.00 1 c R
H(37) H 0.5494 0.1595 1.0006 0.049 Uiso 1.00 1 c R
H(38) H 0.5192 0.3020 0.9905 0.050 Uiso 1.00 1 c R
H(39) H 0.4207 0.3460 0.8921 0.037 Uiso 1.00 1 c R
H(40) H 0.3494 0.2429 0.8118 0.038 Uiso 1.00 1 c R
H(41) H 0.3137 -0.1114 0.8242 0.035 Uiso 1.00 1 c R
H(42) H 0.3625 -0.2471 0.8197 0.046 Uiso 1.00 1 c R
H(43) H 0.4697 -0.2573 0.7873 0.051 Uiso 1.00 1 c R
H(44) H 0.5291 -0.1347 0.7630 0.052 Uiso 1.00 1 c R
H(45) H 0.4797 0.0019 0.7691 0.037 Uiso 1.00 1 c R
H(46) H -0.0013 0.7521 0.3316 0.075 Uiso 1.00 1 c R
H(47) H 0.0169 0.8056 0.2039 0.071 Uiso 1.00 1 c R
H(48) H 0.1279 0.8346 0.1868 0.069 Uiso 1.00 1 c R
H(49) H 0.2201 0.8026 0.3027 0.066 Uiso 1.00 1 c R
H(50) H 0.1978 0.7412 0.4285 0.053 Uiso 1.00 1 c R
H(51) H 0.0816 0.7418 0.5136 0.090 Uiso 1.00 1 c R
H(52) H 0.1241 0.6595 0.4955 0.090 Uiso 1.00 1 c R
H(53) H 0.0441 0.6625 0.4593 0.090 Uiso 1.00 1 c R

loop_
_atom_site_aniso_label
_atom_site_aniso_U_11
_atom_site_aniso_U_22
_atom_site_aniso_U_33
_atom_site_aniso_U_12
_atom_site_aniso_U_13
_atom_site_aniso_U_23
Ni(1) 0.0295(6) 0.0265(5) 0.0206(4) -0.0029(4) 0.0075(4) 0.0017(4)
Ti(1) 0.0294(8) 0.0216(7) 0.0223(6) 0.0027(6) 0.0060(5) 0.0004(5)
Cl(1) 0.0434(12) 0.0229(10) 0.0345(10) -0.0003(9) 0.0053(9) 0.0025(8)
Cl(2) 0.0381(12) 0.0374(13) 0.0375(11) 0.0095(9) 0.0130(9) -0.0058(9)
S(1) 0.0460(14) 0.0285(12) 0.0342(11) -0.0010(10) 0.0090(10) -0.0011(9)
P(1) 0.0285(11) 0.0209(10) 0.0203(9) -0.0004(8) 0.0049(8) 0.0003(7)
P(2) 0.0296(11) 0.0240(11) 0.0204(9) 0.0011(8) 0.0054(8) 0.0001(7)
F(1) 0.074(4) 0.061(4) 0.051(3) 0.025(3) 0.026(3) 0.023(3)
F(2) 0.074(4) 0.066(4) 0.062(3) 0.027(3) 0.039(3) 0.013(3)
F(3) 0.058(4) 0.127(7) 0.062(4) -0.012(4) -0.019(3) 0.002(4)
O(1) 0.063(5) 0.047(4) 0.067(4) -0.010(3) -0.022(3) 0.001(3)
O(2) 0.078(5) 0.047(4) 0.071(4) -0.002(4) 0.043(4) 0.015(3)
O(3) 0.090(6) 0.044(4) 0.072(4) 0.006(4) 0.049(4) -0.008(3)
N(1) 0.034(3) 0.021(3) 0.017(2) 0.000(2) 0.006(2) -0.001(2)
N(2) 0.030(3) 0.021(3) 0.018(2) -0.001(2) 0.011(2) 0.004(2)
C(1) 0.034(4) 0.032(4) 0.025(3) -0.005(3) 0.007(3) 0.009(3)
C(2) 0.041(5) 0.041(5) 0.023(3) -0.014(4) 0.011(3) 0.011(3)
C(3) 0.045(5) 0.039(5) 0.044(5) -0.018(4) 0.021(4) 0.004(4)
C(4) 0.056(6) 0.058(7) 0.043(5) 0.009(5) 0.027(4) -0.004(4)
C(5) 0.033(4) 0.028(4) 0.025(3) 0.006(3) 0.010(3) 0.008(3)
C(6) 0.031(4) 0.032(4) 0.033(4) -0.001(3) 0.006(3) 0.011(3)
C(7) 0.036(5) 0.036(5) 0.036(4) 0.009(4) 0.009(3) 0.004(3)
C(8) 0.037(5) 0.034(5) 0.034(4) -0.008(4) 0.005(3) -0.009(3)
C(9) 0.032(4) 0.029(4) 0.024(3) -0.003(3) 0.010(3) -0.002(3)
C(10) 0.032(4) 0.039(5) 0.023(3) 0.004(3) 0.009(3) 0.004(3)
C(11) 0.035(5) 0.032(5) 0.036(4) 0.008(3) 0.012(3) 0.007(3)
C(12) 0.056(6) 0.045(6) 0.027(4) -0.012(5) 0.005(4) 0.008(4)
C(13) 0.045(5) 0.044(5) 0.026(4) 0.006(4) 0.001(3) -0.000(3)
C(14) 0.027(4) 0.037(5) 0.028(4) -0.000(3) 0.009(3) 0.001(3)
C(15) 0.034(4) 0.029(4) 0.023(3) 0.001(3) 0.005(3) -0.002(3)
C(16) 0.028(4) 0.029(4) 0.034(4) -0.002(3) 0.008(3) -0.017(3)
C(17) 0.040(5) 0.032(4) 0.022(3) 0.009(3) 0.009(3) -0.005(3)
C(18) 0.047(5) 0.035(5) 0.035(4) 0.009(4) -0.004(4) -0.008(4)
C(19) 0.055(6) 0.029(5) 0.032(4) -0.002(4) -0.001(4) -0.004(3)
C(20) 0.043(5) 0.024(4) 0.028(4) 0.006(3) 0.013(3) -0.003(3)
C(21) 0.037(4) 0.029(4) 0.019(3) 0.004(3) 0.013(3) -0.000(3)
C(22) 0.046(5) 0.050(6) 0.021(4) -0.002(4) 0.006(3) 0.002(3)
C(23) 0.050(6) 0.045(5) 0.028(4) 0.002(4) 0.011(4) -0.005(4)
C(24) 0.052(6) 0.042(5) 0.030(4) -0.000(4) 0.008(4) 0.007(3)
C(25) 0.042(5) 0.027(4) 0.030(4) 0.000(3) 0.015(3) 0.004(3)
C(26) 0.034(5) 0.035(5) 0.038(4) 0.009(4) -0.001(3) -0.002(3)
C(27) 0.037(5) 0.045(6) 0.042(5) 0.006(4) -0.007(4) -0.012(4)
C(28) 0.044(5) 0.041(5) 0.038(4) -0.000(4) -0.007(4) -0.018(4)
C(29) 0.040(5) 0.024(4) 0.030(4) -0.002(3) 0.007(3) -0.003(3)
C(30) 0.039(5) 0.030(4) 0.025(3) 0.001(3) 0.010(3) 0.005(3)
C(31) 0.022(4) 0.025(4) 0.028(4) 0.006(3) 0.001(3) 0.004(3)
C(32) 0.030(4) 0.030(4) 0.027(3) 0.007(3) 0.004(3) -0.002(3)
C(33) 0.044(5) 0.023(4) 0.048(5) -0.002(4) -0.010(4) -0.001(3)
C(34) 0.048(6) 0.028(5) 0.051(5) 0.012(4) -0.004(4) -0.001(4)
C(35) 0.039(5) 0.044(6) 0.047(5) 0.009(4) 0.014(4) -0.005(4)
C(36) 0.026(4) 0.036(5) 0.032(4) 0.004(3) 0.002(3) 0.006(3)
C(37) 0.052(6) 0.052(6) 0.034(4) 0.005(5) 0.022(4) 0.011(4)
C(38) 0.048(6) 0.041(6) 0.043(5) -0.005(4) 0.016(4) -0.021(4)
C(39) 0.042(6) 0.053(7) 0.093(9) -0.002(5) 0.027(6) -0.034(6)
C(40) 0.060(7) 0.057(7) 0.060(7) 0.013(6) -0.008(6) -0.019(5)
C(41) 0.084(9) 0.041(6) 0.048(6) 0.012(6) 0.022(6) -0.010(4)
C(42) 0.045(6) 0.055(7) 0.065(6) -0.011(5) 0.022(5) -0.018(5)
C(43) 0.047(6) 0.034(5) 0.051(5) -0.004(4) 0.000(4) -0.012(4)
C(44) 0.107(11) 0.050(7) 0.069(7) -0.023(7) 0.032(7) -0.024(6)

loop_
_atom_type_symbol
_atom_type_description
_atom_type_scat_dispersion_real
_atom_type_scat_dispersion_imag
_atom_type_scat_source
C C 0.003 0.002
;
International Tables for Crystallography
(1992, Vol. C, Tables 4.2.6.8 and 6.1.1.4)
;
H H 0.000 0.000
;
International Tables for Crystallography
(1992, Vol. C, Table 6.1.1.4)
;
N N 0.006 0.003
;
International Tables for Crystallography
(1992, Vol. C, Tables 4.2.6.8 and 6.1.1.4)
;
O O 0.011 0.006
;
International Tables for Crystallography
(1992, Vol. C, Tables 4.2.6.8 and 6.1.1.4)
;
Ti Ti 0.278 0.446
;
International Tables for Crystallography
(1992, Vol. C, Tables 4.2.6.8 and 6.1.1.4)
;
Ni Ni 0.339 1.112
;
International Tables for Crystallography
(1992, Vol. C, Tables 4.2.6.8 and 6.1.1.4)
;
P P 0.102 0.094
;
International Tables for Crystallography
(1992, Vol. C, Tables 4.2.6.8 and 6.1.1.4)
;
S S 0.125 0.123
;
International Tables for Crystallography
(1992, Vol. C, Tables 4.2.6.8 and 6.1.1.4)
;
F F 0.017 0.010
;
International Tables for Crystallography
(1992, Vol. C, Tables 4.2.6.8 and 6.1.1.4)
;
Cl Cl 0.148 0.159
;
International Tables for Crystallography
(1992, Vol. C, Tables 4.2.6.8 and 6.1.1.4)
;

loop_
_geom_angle_atom_site_label_1
_geom_angle_atom_site_label_2
_geom_angle_atom_site_label_3
_geom_angle
_geom_angle_publ_flag
_geom_angle_site_symmetry_1
_geom_angle_site_symmetry_3
Ti(1) Ni(1) P(1) 66.97(6) yes . .
Ti(1) Ni(1) P(2) 67.29(7) yes . .
Ti(1) Ni(1) C(1) 135.1(2) yes . .
Ti(1) Ni(1) C(2) 170.5(2) yes . .
Ti(1) Ni(1) C(3) 135.8(2) yes . .
P(1) Ni(1) P(2) 111.33(8) yes . .
P(1) Ni(1) C(1) 88.9(2) yes . .
P(1) Ni(1) C(2) 116.6(2) yes . .
P(1) Ni(1) C(3) 156.5(2) yes . .
P(2) Ni(1) C(1) 156.1(2) yes . .
P(2) Ni(1) C(2) 117.0(2) yes . .
P(2) Ni(1) C(3) 87.3(2) yes . .
C(1) Ni(1) C(2) 39.4(3) yes . .
C(1) Ni(1) C(3) 70.1(3) yes . .
C(2) Ni(1) C(3) 40.0(3) yes . .
Ni(1) Ti(1) Cl(1) 66.07(7) yes . .
Ni(1) Ti(1) Cl(2) 159.12(9) yes . .
Ni(1) Ti(1) P(1) 50.03(5) yes . .
Ni(1) Ti(1) P(2) 49.87(5) yes . .
Ni(1) Ti(1) N(1) 87.5(2) yes . .
Ni(1) Ti(1) N(2) 87.1(2) yes . .
Cl(1) Ti(1) Cl(2) 93.05(9) yes . .
Cl(1) Ti(1) P(1) 92.96(8) yes . .
Cl(1) Ti(1) P(2) 92.71(8) yes . .
Cl(1) Ti(1) N(1) 117.35(19) yes . .
Cl(1) Ti(1) N(2) 117.5(2) yes . .
Cl(2) Ti(1) P(1) 135.85(8) yes . .
Cl(2) Ti(1) P(2) 136.63(8) yes . .
Cl(2) Ti(1) N(1) 102.8(2) yes . .
Cl(2) Ti(1) N(2) 103.9(2) yes . .
P(1) Ti(1) P(2) 86.63(7) yes . .
P(1) Ti(1) N(1) 37.7(2) yes . .
P(1) Ti(1) N(2) 111.7(2) yes . .
P(2) Ti(1) N(1) 112.3(2) yes . .
P(2) Ti(1) N(2) 37.6(2) yes . .
N(1) Ti(1) N(2) 116.4(2) yes . .
O(1) S(1) O(2) 116.5(4) yes . .
O(1) S(1) O(3) 115.3(5) yes . .
O(1) S(1) C(37) 101.4(4) yes . .
O(2) S(1) O(3) 114.3(4) yes . .
O(2) S(1) C(37) 102.7(4) yes . .
O(3) S(1) C(37) 103.9(4) yes . .
Ni(1) P(1) Ti(1) 62.99(6) yes . .
Ni(1) P(1) N(1) 108.4(2) yes . .
Ni(1) P(1) C(9) 114.7(2) yes . .
Ni(1) P(1) C(15) 106.0(2) yes . .
Ti(1) P(1) N(1) 45.8(2) yes . .
Ti(1) P(1) C(9) 121.1(2) yes . .
Ti(1) P(1) C(15) 130.4(2) yes . .
N(1) P(1) C(9) 107.4(3) yes . .
N(1) P(1) C(15) 112.8(3) yes . .
C(9) P(1) C(15) 107.6(3) yes . .
Ni(1) P(2) Ti(1) 62.84(6) yes . .
Ni(1) P(2) N(2) 108.0(2) yes . .
Ni(1) P(2) C(25) 116.4(2) yes . .
Ni(1) P(2) C(31) 105.2(2) yes . .
Ti(1) P(2) N(2) 45.68(19) yes . .
Ti(1) P(2) C(25) 121.8(3) yes . .
Ti(1) P(2) C(31) 129.0(2) yes . .
N(2) P(2) C(25) 107.5(3) yes . .
N(2) P(2) C(31) 111.7(3) yes . .
C(25) P(2) C(31) 108.1(3) yes . .
Ti(1) N(1) P(1) 96.4(3) yes . .
Ti(1) N(1) C(5) 133.7(5) yes . .
P(1) N(1) C(5) 128.0(4) yes . .
Ti(1) N(2) P(2) 96.8(2) yes . .
Ti(1) N(2) C(21) 133.1(5) yes . .
P(2) N(2) C(21) 128.7(5) yes . .
Ni(1) C(1) C(2) 70.7(4) yes . .
Ni(1) C(2) C(1) 69.9(5) yes . .
Ni(1) C(2) C(3) 68.0(5) yes . .
Ni(1) C(2) C(4) 121.8(6) yes . .
C(1) C(2) C(3) 114.2(8) yes . .
C(1) C(2) C(4) 123.7(7) yes . .
C(3) C(2) C(4) 121.1(7) yes . .
Ni(1) C(3) C(2) 72.0(5) yes . .
N(1) C(5) C(6) 107.3(5) yes . .
N(1) C(5) C(7) 109.1(6) yes . .
N(1) C(5) C(8) 112.3(7) yes . .
C(6) C(5) C(7) 109.4(7) yes . .
C(6) C(5) C(8) 108.5(7) yes . .
C(7) C(5) C(8) 110.3(6) yes . .
P(1) C(9) C(10) 116.1(5) yes . .
P(1) C(9) C(14) 124.1(6) yes . .
C(10) C(9) C(14) 119.7(7) yes . .
C(9) C(10) C(11) 119.7(7) yes . .
C(10) C(11) C(12) 120.6(8) yes . .
C(11) C(12) C(13) 119.5(7) yes . .
C(12) C(13) C(14) 120.4(8) yes . .
C(9) C(14) C(13) 119.9(8) yes . .
P(1) C(15) C(16) 121.1(6) yes . .
P(1) C(15) C(20) 121.8(6) yes . .
C(16) C(15) C(20) 116.9(8) yes . .
C(15) C(16) C(17) 122.0(8) yes . .
C(16) C(17) C(18) 120.4(8) yes . .
C(17) C(18) C(19) 119.1(8) yes . .
C(18) C(19) C(20) 119.4(8) yes . .
C(15) C(20) C(19) 122.2(8) yes . .
N(2) C(21) C(22) 112.1(7) yes . .
N(2) C(21) C(23) 108.0(6) yes . .
N(2) C(21) C(24) 107.7(6) yes . .
C(22) C(21) C(23) 108.8(6) yes . .
C(22) C(21) C(24) 107.8(7) yes . .
C(23) C(21) C(24) 112.4(8) yes . .
P(2) C(25) C(26) 121.3(6) yes . .
P(2) C(25) C(30) 117.4(6) yes . .
C(26) C(25) C(30) 121.2(7) yes . .
C(25) C(26) C(27) 118.0(8) yes . .
C(26) C(27) C(28) 121.3(8) yes . .
C(27) C(28) C(29) 120.1(8) yes . .
C(28) C(29) C(30) 120.0(8) yes . .
C(25) C(30) C(29) 119.4(7) yes . .
P(2) C(31) C(32) 119.0(6) yes . .
P(2) C(31) C(36) 121.1(6) yes . .
C(32) C(31) C(36) 119.5(8) yes . .
C(31) C(32) C(33) 121.2(8) yes . .
C(32) C(33) C(34) 118.4(8) yes . .
C(33) C(34) C(35) 121.7(9) yes . .
C(34) C(35) C(36) 119.3(9) yes . .
C(31) C(36) C(35) 119.9(8) yes . .
S(1) C(37) F(1) 111.4(7) yes . .
S(1) C(37) F(2) 112.0(6) yes . .
S(1) C(37) F(3) 112.0(7) yes . .
F(1) C(37) F(2) 108.0(8) yes . .
F(1) C(37) F(3) 106.1(7) yes . .
F(2) C(37) F(3) 107.0(8) yes . .
C(39) C(38) C(43) 118.1(10) yes . .
C(39) C(38) C(44) 122.7(11) yes . .
C(43) C(38) C(44) 119.1(9) yes . .
C(38) C(39) C(40) 122.1(11) yes . .
C(39) C(40) C(41) 120.1(10) yes . .
C(40) C(41) C(42) 118.8(10) yes . .
C(41) C(42) C(43) 118.5(10) yes . .
C(38) C(43) C(42) 122.1(9) yes . .
C(46) C(45) C(47) 117.5(13) yes . 3_566
C(46) C(45) C(48) 123(2) yes . .
C(47) C(45) C(48) 119(2) yes 3_566 .
C(45) C(46) C(47) 122.7(14) yes . .
C(45) C(47) C(46) 119.8(13) yes 3_566 .
Ni(1) C(1) H(1) 116.3 no . .
Ni(1) C(1) H(2) 116.7 no . .
C(2) C(1) H(1) 116.2 no . .
C(2) C(1) H(2) 117.0 no . .
H(1) C(1) H(2) 113.5 no . .
Ni(1) C(3) H(3) 116.3 no . .
Ni(1) C(3) H(4) 116.5 no . .
C(2) C(3) H(3) 116.3 no . .
C(2) C(3) H(4) 116.4 no . .
H(3) C(3) H(4) 113.4 no . .
C(2) C(4) H(5) 109.6 no . .
C(2) C(4) H(6) 109.7 no . .
C(2) C(4) H(7) 109.2 no . .
H(5) C(4) H(6) 109.5 no . .
H(5) C(4) H(7) 109.5 no . .
H(6) C(4) H(7) 109.5 no . .
C(5) C(6) H(8) 109.3 no . .
C(5) C(6) H(9) 109.6 no . .
C(5) C(6) H(10) 109.5 no . .
H(8) C(6) H(9) 109.5 no . .
H(8) C(6) H(10) 109.5 no . .
H(9) C(6) H(10) 109.5 no . .
C(5) C(7) H(11) 109.5 no . .
C(5) C(7) H(12) 109.1 no . .
C(5) C(7) H(13) 109.8 no . .
H(11) C(7) H(12) 109.5 no . .
H(11) C(7) H(13) 109.5 no . .
H(12) C(7) H(13) 109.5 no . .
C(5) C(8) H(14) 109.6 no . .
C(5) C(8) H(15) 109.1 no . .
C(5) C(8) H(16) 109.8 no . .
H(14) C(8) H(15) 109.5 no . .
H(14) C(8) H(16) 109.5 no . .
H(15) C(8) H(16) 109.5 no . .
C(9) C(10) H(17) 120.4 no . .
C(11) C(10) H(17) 119.8 no . .
C(10) C(11) H(18) 120.0 no . .
C(12) C(11) H(18) 119.4 no . .
C(11) C(12) H(19) 120.0 no . .
C(13) C(12) H(19) 120.5 no . .
C(12) C(13) H(20) 119.7 no . .
C(14) C(13) H(20) 119.8 no . .
C(9) C(14) H(21) 119.8 no . .
C(13) C(14) H(21) 120.3 no . .
C(15) C(16) H(22) 119.0 no . .
C(17) C(16) H(22) 119.0 no . .
C(16) C(17) H(23) 120.1 no . .
C(18) C(17) H(23) 119.5 no . .
C(17) C(18) H(24) 120.5 no . .
C(19) C(18) H(24) 120.3 no . .
C(18) C(19) H(25) 120.2 no . .
C(20) C(19) H(25) 120.5 no . .
C(15) C(20) H(26) 118.7 no . .
C(19) C(20) H(26) 119.1 no . .
C(21) C(22) H(27) 109.3 no . .
C(21) C(22) H(28) 109.4 no . .
C(21) C(22) H(29) 109.7 no . .
H(27) C(22) H(28) 109.5 no . .
H(27) C(22) H(29) 109.5 no . .
H(28) C(22) H(29) 109.5 no . .
C(21) C(23) H(30) 109.3 no . .
C(21) C(23) H(31) 109.8 no . .
C(21) C(23) H(32) 109.3 no . .
H(30) C(23) H(31) 109.5 no . .
H(30) C(23) H(32) 109.5 no . .
H(31) C(23) H(32) 109.5 no . .
C(21) C(24) H(33) 109.2 no . .
C(21) C(24) H(34) 109.5 no . .
C(21) C(24) H(35) 109.7 no . .
H(33) C(24) H(34) 109.5 no . .
H(33) C(24) H(35) 109.5 no . .
H(34) C(24) H(35) 109.5 no . .
C(25) C(26) H(36) 121.3 no . .
C(27) C(26) H(36) 120.7 no . .
C(26) C(27) H(37) 119.2 no . .
C(28) C(27) H(37) 119.5 no . .
C(27) C(28) H(38) 119.8 no . .
C(29) C(28) H(38) 120.1 no . .
C(28) C(29) H(39) 120.1 no . .
C(30) C(29) H(39) 119.9 no . .
C(25) C(30) H(40) 120.4 no . .
C(29) C(30) H(40) 120.2 no . .
C(31) C(32) H(41) 119.3 no . .
C(33) C(32) H(41) 119.5 no . .
C(32) C(33) H(42) 120.7 no . .
C(34) C(33) H(42) 120.9 no . .
C(33) C(34) H(43) 119.2 no . .
C(35) C(34) H(43) 119.2 no . .
C(34) C(35) H(44) 120.6 no . .
C(36) C(35) H(44) 120.0 no . .
C(31) C(36) H(45) 119.8 no . .
C(35) C(36) H(45) 120.3 no . .
C(38) C(39) H(46) 119.2 no . .
C(40) C(39) H(46) 118.6 no . .
C(39) C(40) H(47) 119.9 no . .
C(41) C(40) H(47) 120.0 no . .
C(40) C(41) H(48) 120.3 no . .
C(42) C(41) H(48) 120.9 no . .
C(41) C(42) H(49) 120.8 no . .
C(43) C(42) H(49) 120.7 no . .
C(38) C(43) H(50) 118.9 no . .
C(42) C(43) H(50) 119.0 no . .
C(38) C(44) H(51) 109.0 no . .
C(38) C(44) H(52) 109.8 no . .
C(38) C(44) H(53) 109.6 no . .
H(51) C(44) H(52) 109.5 no . .
H(51) C(44) H(53) 109.5 no . .
H(52) C(44) H(53) 109.5 no . .

loop_
_geom_bond_atom_site_label_1
_geom_bond_atom_site_label_2
_geom_bond_distance
_geom_bond_publ_flag
_geom_bond_site_symmetry_2
Ni(1) Ti(1) 2.6036(18) yes .
Ni(1) P(1) 2.240(2) yes .
Ni(1) P(2) 2.237(2) yes .
Ni(1) C(1) 2.082(8) yes .
Ni(1) C(2) 2.093(9) yes .
Ni(1) C(3) 2.041(10) yes .
Ti(1) Cl(1) 2.313(2) yes .
Ti(1) Cl(2) 2.246(2) yes .
Ti(1) P(1) 2.689(2) yes .
Ti(1) P(2) 2.699(2) yes .
Ti(1) N(1) 1.942(6) yes .
Ti(1) N(2) 1.945(5) yes .
S(1) O(1) 1.428(7) yes .
S(1) O(2) 1.435(8) yes .
S(1) O(3) 1.432(9) yes .
S(1) C(37) 1.820(10) yes .
P(1) N(1) 1.656(7) yes .
P(1) C(9) 1.838(7) yes .
P(1) C(15) 1.807(9) yes .
P(2) N(2) 1.657(7) yes .
P(2) C(25) 1.836(8) yes .
P(2) C(31) 1.824(8) yes .
F(1) C(37) 1.324(13) yes .
F(2) C(37) 1.334(12) yes .
F(3) C(37) 1.346(11) yes .
N(1) C(5) 1.527(10) yes .
N(2) C(21) 1.533(9) yes .
C(1) C(2) 1.408(11) yes .
C(2) C(3) 1.414(12) yes .
C(2) C(4) 1.501(15) yes .
C(5) C(6) 1.530(11) yes .
C(5) C(7) 1.525(12) yes .
C(5) C(8) 1.506(12) yes .
C(9) C(10) 1.402(12) yes .
C(9) C(14) 1.385(11) yes .
C(10) C(11) 1.386(10) yes .
C(11) C(12) 1.372(12) yes .
C(12) C(13) 1.401(14) yes .
C(13) C(14) 1.381(11) yes .
C(15) C(16) 1.391(12) yes .
C(15) C(20) 1.398(11) yes .
C(16) C(17) 1.374(12) yes .
C(17) C(18) 1.382(12) yes .
C(18) C(19) 1.404(14) yes .
C(19) C(20) 1.376(13) yes .
C(21) C(22) 1.549(12) yes .
C(21) C(23) 1.523(13) yes .
C(21) C(24) 1.512(13) yes .
C(25) C(26) 1.401(11) yes .
C(25) C(30) 1.384(12) yes .
C(26) C(27) 1.411(13) yes .
C(27) C(28) 1.357(14) yes .
C(28) C(29) 1.405(11) yes .
C(29) C(30) 1.394(11) yes .
C(31) C(32) 1.401(12) yes .
C(31) C(36) 1.379(12) yes .
C(32) C(33) 1.384(12) yes .
C(33) C(34) 1.385(15) yes .
C(34) C(35) 1.381(15) yes .
C(35) C(36) 1.404(14) yes .
C(38) C(39) 1.373(14) yes .
C(38) C(43) 1.375(15) yes .
C(38) C(44) 1.477(16) yes .
C(39) C(40) 1.358(19) yes .
C(40) C(41) 1.404(19) yes .
C(41) C(42) 1.406(15) yes .
C(42) C(43) 1.391(16) yes .
C(45) C(46) 1.409(19) yes .
C(45) C(47) 1.40(2) yes 3_566
C(45) C(48) 1.29(3) yes .
C(46) C(47) 1.327(19) yes .
C(1) H(1) 0.990 no .
C(1) H(2) 0.990 no .
C(3) H(3) 0.990 no .
C(3) H(4) 0.990 no .
C(4) H(5) 0.980 no .
C(4) H(6) 0.980 no .
C(4) H(7) 0.980 no .
C(6) H(8) 0.980 no .
C(6) H(9) 0.980 no .
C(6) H(10) 0.980 no .
C(7) H(11) 0.980 no .
C(7) H(12) 0.980 no .
C(7) H(13) 0.980 no .
C(8) H(14) 0.980 no .
C(8) H(15) 0.980 no .
C(8) H(16) 0.980 no .
C(10) H(17) 0.950 no .
C(11) H(18) 0.950 no .
C(12) H(19) 0.950 no .
C(13) H(20) 0.950 no .
C(14) H(21) 0.950 no .
C(16) H(22) 0.950 no .
C(17) H(23) 0.950 no .
C(18) H(24) 0.950 no .
C(19) H(25) 0.950 no .
C(20) H(26) 0.950 no .
C(22) H(27) 0.980 no .
C(22) H(28) 0.980 no .
C(22) H(29) 0.980 no .
C(23) H(30) 0.980 no .
C(23) H(31) 0.980 no .
C(23) H(32) 0.980 no .
C(24) H(33) 0.980 no .
C(24) H(34) 0.980 no .
C(24) H(35) 0.980 no .
C(26) H(36) 0.950 no .
C(27) H(37) 0.950 no .
C(28) H(38) 0.950 no .
C(29) H(39) 0.950 no .
C(30) H(40) 0.950 no .
C(32) H(41) 0.950 no .
C(33) H(42) 0.950 no .
C(34) H(43) 0.950 no .
C(35) H(44) 0.950 no .
C(36) H(45) 0.950 no .
C(39) H(46) 0.950 no .
C(40) H(47) 0.950 no .
C(41) H(48) 0.950 no .
C(42) H(49) 0.950 no .
C(43) H(50) 0.950 no .
C(44) H(51) 0.980 no .
C(44) H(52) 0.980 no .
C(44) H(53) 0.980 no .

loop_
_geom_contact_atom_site_label_1
_geom_contact_atom_site_label_2
_geom_contact_distance
_geom_contact_site_symmetry_2
Cl(1) F(1) 3.366(7) 4_555
Cl(1) F(2) 3.584(7) 4_555
Cl(2) C(11) 3.460(9) 4_555
F(1) Cl(1) 3.366(7) 4_554
F(1) C(23) 3.538(10) 1_554
F(1) C(35) 3.596(12) 3_656
F(2) Cl(1) 3.584(7) 4_554
F(2) C(13) 3.279(12) .
F(2) C(14) 3.479(11) .
F(3) C(48) 3.44(3) 4_554
O(1) C(4) 3.408(12) .
O(1) C(4) 3.225(12) 3_656
O(1) C(29) 3.404(11) 4_554
O(2) C(16) 3.342(12) .
O(2) C(17) 3.371(11) .
O(2) C(33) 3.377(12) 4_544
O(2) C(42) 3.378(14) 1_545
O(3) C(18) 3.424(11) 4_544
O(3) C(19) 3.548(12) 4_544
C(4) O(1) 3.408(12) .
C(4) O(1) 3.225(12) 3_656
C(6) C(39) 3.594(15) 4_555
C(11) Cl(2) 3.460(9) 4_554
C(13) F(2) 3.279(12) .
C(14) F(2) 3.479(11) .
C(14) C(42) 3.595(14) 1_545
C(16) O(2) 3.342(12) .
C(17) O(2) 3.371(11) .
C(18) O(3) 3.424(11) 4_545
C(19) O(3) 3.548(12) 4_545
C(23) F(1) 3.538(10) 1_556
C(29) O(1) 3.404(11) 4_555
C(33) O(2) 3.377(12) 4_545
C(35) F(1) 3.596(12) 3_656
C(39) C(6) 3.594(15) 4_554
C(42) O(2) 3.378(14) 1_565
C(42) C(14) 3.595(14) 1_565
C(48) F(3) 3.44(3) 4_555
Cl(1) H(31) 3.385 4_554
Cl(2) H(18) 2.859 4_555
Cl(2) H(19) 3.499 4_555
Cl(2) H(46) 3.357 3_566
Cl(2) H(47) 3.116 3_566
S(1) H(5) 3.414 3_656
S(1) H(25) 3.436 4_544
S(1) H(42) 3.252 4_544
S(1) H(45) 3.500 3_656
F(1) H(3) 3.381 4_554
F(1) H(28) 2.787 1_554
F(1) H(30) 3.303 1_554
F(1) H(31) 2.962 1_554
F(1) H(39) 3.314 4_554
F(1) H(40) 3.071 4_554
F(1) H(44) 2.743 3_656
F(2) H(1) 2.842 .
F(2) H(20) 3.356 .
F(2) H(39) 3.134 4_554
F(2) H(40) 3.097 4_554
F(3) H(20) 3.357 .
F(3) H(25) 3.385 4_544
F(3) H(28) 3.255 1_554
F(3) H(31) 3.151 1_554
F(3) H(34) 3.016 1_554
O(1) H(5) 2.332 3_656
O(1) H(6) 2.558 .
O(1) H(6) 3.379 3_656
O(1) H(7) 3.478 .
O(1) H(39) 2.487 4_554
O(1) H(44) 3.060 3_656
O(1) H(45) 3.077 3_656
O(2) H(21) 3.477 .
O(2) H(22) 2.733 .
O(2) H(23) 2.804 .
O(2) H(25) 2.898 4_544
O(2) H(42) 2.455 4_544
O(2) H(49) 2.507 1_545
O(3) H(4) 3.511 3_656
O(3) H(24) 2.801 4_544
O(3) H(25) 3.056 4_544
O(3) H(27) 3.564 1_554
O(3) H(28) 3.020 1_554
O(3) H(42) 3.248 4_544
O(3) H(43) 3.095 4_544
O(3) H(45) 2.915 3_656
C(1) H(30) 3.496 4_554
C(1) H(39) 3.278 4_554
C(2) H(38) 3.590 4_554
C(2) H(39) 3.272 4_554
C(3) H(43) 2.922 2_656
C(4) H(6) 3.185 3_656
C(4) H(38) 3.498 4_554
C(4) H(39) 3.281 4_554
C(6) H(19) 3.574 3_556
C(7) H(12) 3.184 3_556
C(7) H(14) 3.049 3_556
C(7) H(46) 3.492 3_566
C(8) H(12) 3.250 3_556
C(8) H(51) 2.667 1_545
C(11) H(15) 3.447 3_556
C(12) H(9) 3.061 3_556
C(12) H(12) 3.488 3_556
C(13) H(9) 3.511 3_556
C(13) H(12) 3.419 3_556
C(14) H(12) 3.568 3_556
C(15) H(50) 3.536 1_545
C(16) H(50) 3.136 1_545
C(17) H(37) 3.486 2_646
C(17) H(38) 3.204 2_646
C(17) H(42) 3.498 4_544
C(17) H(49) 3.598 1_545
C(17) H(50) 2.826 1_545
C(18) H(27) 3.160 4_544
C(18) H(37) 3.409 2_646
C(18) H(50) 2.961 1_545
C(19) H(48) 3.571 4_555
C(19) H(49) 3.225 4_555
C(19) H(50) 3.345 1_545
C(20) H(49) 3.471 4_555
C(22) H(24) 3.188 4_545
C(22) H(37) 3.234 3_657
C(23) H(2) 2.974 4_555
C(24) H(52) 3.270 4_555
C(27) H(23) 3.387 2_656
C(27) H(24) 3.244 2_656
C(27) H(27) 3.524 3_657
C(28) H(6) 3.422 4_555
C(28) H(23) 3.222 2_656
C(29) H(2) 3.341 4_555
C(29) H(6) 3.196 4_555
C(29) H(44) 3.072 2_656
C(30) H(2) 3.579 4_555
C(30) H(44) 3.429 2_656
C(32) H(37) 3.227 3_657
C(33) H(23) 3.254 4_545
C(33) H(37) 3.076 3_657
C(34) H(3) 3.244 2_646
C(34) H(4) 3.386 2_646
C(34) H(37) 3.372 3_657
C(35) H(3) 3.380 2_646
C(35) H(39) 3.594 2_646
C(37) H(28) 3.417 1_554
C(37) H(39) 3.482 4_554
C(38) H(8) 2.968 4_554
C(38) H(21) 3.578 1_565
C(39) H(8) 2.906 4_554
C(39) H(9) 3.429 4_554
C(39) H(11) 3.098 3_566
C(39) H(19) 3.395 2_555
C(40) H(8) 2.874 4_554
C(40) H(11) 3.241 3_566
C(40) H(15) 3.307 4_554
C(40) H(20) 3.406 1_565
C(41) H(8) 2.966 4_554
C(41) H(15) 3.448 4_554
C(41) H(20) 2.913 1_565
C(41) H(21) 3.491 1_565
C(41) H(25) 3.425 4_554
C(41) H(26) 3.405 4_554
C(41) H(51) 3.583 4_564
C(42) H(8) 3.074 4_554
C(42) H(20) 3.252 1_565
C(42) H(21) 2.849 1_565
C(42) H(25) 3.155 4_554
C(42) H(26) 3.163 4_554
C(43) H(8) 3.049 4_554
C(43) H(21) 2.920 1_565
C(43) H(35) 3.350 4_554
C(44) H(14) 3.573 1_565
C(44) H(15) 3.361 1_565
C(44) H(16) 3.282 1_565
C(44) H(48) 3.368 4_565
C(45) H(33) 3.307 4_554
C(45) H(53) 3.528 .
C(45) H(53) 2.666 3_566
C(46) H(33) 3.077 4_554
C(46) H(47) 3.321 2_545
C(46) H(53) 3.310 .
C(46) H(53) 2.898 3_566
C(47) H(9) 3.349 4_554
C(47) H(20) 3.422 2_555
C(47) H(47) 3.486 2_545
C(47) H(48) 3.470 2_545
C(47) H(53) 2.924 .
C(47) H(53) 3.313 3_566
C(48) H(19) 3.301 4_555
C(48) H(31) 3.412 4_554
C(48) H(33) 3.207 4_554
C(48) H(46) 3.599 3_566
C(48) H(53) 3.066 3_566
H(1) F(2) 2.842 .
H(1) H(39) 3.230 4_554
H(2) C(23) 2.974 4_554
H(2) C(29) 3.341 4_554
H(2) C(30) 3.579 4_554
H(2) H(30) 2.541 4_554
H(2) H(31) 3.172 4_554
H(2) H(32) 2.745 4_554
H(2) H(39) 3.209 4_554
H(2) H(40) 3.589 4_554
H(3) F(1) 3.381 4_555
H(3) C(34) 3.244 2_656
H(3) C(35) 3.380 2_656
H(3) H(30) 3.318 4_554
H(3) H(43) 2.639 2_656
H(3) H(44) 2.926 2_656
H(4) O(3) 3.511 3_656
H(4) C(34) 3.386 2_656
H(4) H(43) 2.481 2_656
H(5) S(1) 3.414 3_656
H(5) O(1) 2.332 3_656
H(5) H(6) 2.953 3_656
H(5) H(38) 3.505 4_554
H(5) H(39) 3.574 2_646
H(6) O(1) 2.558 .
H(6) O(1) 3.379 3_656
H(6) C(4) 3.185 3_656
H(6) C(28) 3.422 4_554
H(6) C(29) 3.196 4_554
H(6) H(5) 2.953 3_656
H(6) H(6) 2.656 3_656
H(6) H(7) 3.489 3_656
H(6) H(38) 2.962 4_554
H(6) H(39) 2.520 4_554
H(7) O(1) 3.478 .
H(7) H(6) 3.489 3_656
H(7) H(38) 3.311 2_646
H(8) C(38) 2.968 4_555
H(8) C(39) 2.906 4_555
H(8) C(40) 2.874 4_555
H(8) C(41) 2.966 4_555
H(8) C(42) 3.074 4_555
H(8) C(43) 3.049 4_555
H(8) H(46) 3.437 4_555
H(8) H(47) 3.361 4_555
H(8) H(48) 3.507 4_555
H(9) C(12) 3.061 3_556
H(9) C(13) 3.511 3_556
H(9) C(39) 3.429 4_555
H(9) C(47) 3.349 4_555
H(9) H(19) 2.690 3_556
H(9) H(20) 3.493 3_556
H(9) H(46) 3.540 4_555
H(11) C(39) 3.098 3_566
H(11) C(40) 3.241 3_566
H(11) H(14) 3.375 3_556
H(11) H(20) 3.596 3_556
H(11) H(46) 2.861 3_566
H(11) H(47) 3.158 3_566
H(12) C(7) 3.184 3_556
H(12) C(8) 3.250 3_556
H(12) C(12) 3.488 3_556
H(12) C(13) 3.419 3_556
H(12) C(14) 3.568 3_556
H(12) H(12) 2.502 3_556
H(12) H(13) 3.105 3_556
H(12) H(14) 2.350 3_556
H(12) H(15) 3.522 3_556
H(13) H(12) 3.105 3_556
H(13) H(14) 3.018 3_556
H(13) H(15) 3.568 3_556
H(13) H(46) 3.283 3_566
H(14) C(7) 3.049 3_556
H(14) C(44) 3.573 1_545
H(14) H(11) 3.375 3_556
H(14) H(12) 2.350 3_556
H(14) H(13) 3.018 3_556
H(14) H(51) 2.754 1_545
H(15) C(11) 3.447 3_556
H(15) C(40) 3.307 4_555
H(15) C(41) 3.448 4_555
H(15) C(44) 3.361 1_545
H(15) H(12) 3.522 3_556
H(15) H(13) 3.568 3_556
H(15) H(18) 3.257 3_556
H(15) H(47) 3.185 4_555
H(15) H(48) 3.445 4_555
H(15) H(51) 2.387 1_545
H(16) C(44) 3.282 1_545
H(16) H(48) 3.497 4_555
H(16) H(51) 2.423 1_545
H(16) H(52) 3.555 1_545
H(18) Cl(2) 2.859 4_554
H(18) H(15) 3.257 3_556
H(18) H(32) 3.569 4_554
H(18) H(47) 2.915 2_545
H(19) Cl(2) 3.499 4_554
H(19) C(6) 3.574 3_556
H(19) C(39) 3.395 2_545
H(19) C(48) 3.301 4_554
H(19) H(9) 2.690 3_556
H(19) H(46) 2.852 2_545
H(19) H(47) 3.409 2_545
H(20) F(2) 3.356 .
H(20) F(3) 3.357 .
H(20) C(40) 3.406 1_545
H(20) C(41) 2.913 1_545
H(20) C(42) 3.252 1_545
H(20) C(47) 3.422 2_545
H(20) H(9) 3.493 3_556
H(20) H(11) 3.596 3_556
H(20) H(48) 2.916 1_545
H(20) H(49) 3.466 1_545
H(21) O(2) 3.477 .
H(21) C(38) 3.578 1_545
H(21) C(41) 3.491 1_545
H(21) C(42) 2.849 1_545
H(21) C(43) 2.920 1_545
H(21) H(49) 2.955 1_545
H(21) H(50) 3.050 1_545
H(22) O(2) 2.733 .
H(22) H(49) 3.581 1_545
H(22) H(50) 3.586 1_545
H(23) O(2) 2.804 .
H(23) C(27) 3.387 2_646
H(23) C(28) 3.222 2_646
H(23) C(33) 3.254 4_544
H(23) H(37) 2.921 2_646
H(23) H(38) 2.598 2_646
H(23) H(42) 2.628 4_544
H(23) H(49) 3.355 1_545
H(23) H(50) 3.122 1_545
H(24) O(3) 2.801 4_545
H(24) C(22) 3.188 4_544
H(24) C(27) 3.244 2_646
H(24) H(27) 2.343 4_544
H(24) H(28) 3.235 4_544
H(24) H(34) 3.168 4_544
H(24) H(37) 2.776 2_646
H(24) H(50) 3.335 1_545
H(25) S(1) 3.436 4_545
H(25) F(3) 3.385 4_545
H(25) O(2) 2.898 4_545
H(25) O(3) 3.056 4_545
H(25) C(41) 3.425 4_555
H(25) C(42) 3.155 4_555
H(25) H(48) 3.021 4_555
H(25) H(49) 2.475 4_555
H(26) C(41) 3.405 4_555
H(26) C(42) 3.163 4_555
H(26) H(48) 3.386 4_555
H(26) H(49) 2.965 4_555
H(27) O(3) 3.564 1_556
H(27) C(18) 3.160 4_545
H(27) C(27) 3.524 3_657
H(27) H(24) 2.343 4_545
H(27) H(37) 2.712 3_657
H(28) F(1) 2.787 1_556
H(28) F(3) 3.255 1_556
H(28) O(3) 3.020 1_556
H(28) C(37) 3.417 1_556
H(28) H(24) 3.235 4_545
H(28) H(36) 3.421 3_657
H(28) H(37) 3.542 3_657
H(29) H(36) 3.178 3_657
H(29) H(37) 2.988 3_657
H(30) F(1) 3.303 1_556
H(30) C(1) 3.496 4_555
H(30) H(2) 2.541 4_555
H(30) H(3) 3.318 4_555
H(31) Cl(1) 3.385 4_555
H(31) F(1) 2.962 1_556
H(31) F(3) 3.151 1_556
H(31) C(48) 3.412 4_555
H(31) H(2) 3.172 4_555
H(32) H(2) 2.745 4_555
H(32) H(18) 3.569 4_555
H(33) C(45) 3.307 4_555
H(33) C(46) 3.077 4_555
H(33) C(48) 3.207 4_555
H(33) H(52) 3.312 4_555
H(34) F(3) 3.016 1_556
H(34) H(24) 3.168 4_545
H(34) H(50) 3.254 4_555
H(34) H(52) 2.798 4_555
H(35) C(43) 3.350 4_555
H(35) H(50) 3.083 4_555
H(35) H(52) 3.172 4_555
H(36) H(28) 3.421 3_657
H(36) H(29) 3.178 3_657
H(36) H(36) 3.127 3_657
H(37) C(17) 3.486 2_656
H(37) C(18) 3.409 2_656
H(37) C(22) 3.234 3_657
H(37) C(32) 3.227 3_657
H(37) C(33) 3.076 3_657
H(37) C(34) 3.372 3_657
H(37) H(23) 2.921 2_656
H(37) H(24) 2.776 2_656
H(37) H(27) 2.712 3_657
H(37) H(28) 3.542 3_657
H(37) H(29) 2.988 3_657
H(37) H(41) 3.564 3_657
H(37) H(42) 3.317 3_657
H(38) C(2) 3.590 4_555
H(38) C(4) 3.498 4_555
H(38) C(17) 3.204 2_656
H(38) H(5) 3.505 4_555
H(38) H(6) 2.962 4_555
H(38) H(7) 3.311 2_656
H(38) H(23) 2.598 2_656
H(38) H(42) 3.531 3_657
H(38) H(43) 3.545 3_657
H(39) F(1) 3.314 4_555
H(39) F(2) 3.134 4_555
H(39) O(1) 2.487 4_555
H(39) C(1) 3.278 4_555
H(39) C(2) 3.272 4_555
H(39) C(4) 3.281 4_555
H(39) C(35) 3.594 2_656
H(39) C(37) 3.482 4_555
H(39) H(1) 3.230 4_555
H(39) H(2) 3.209 4_555
H(39) H(5) 3.574 2_656
H(39) H(6) 2.520 4_555
H(39) H(44) 2.863 2_656
H(40) F(1) 3.071 4_555
H(40) F(2) 3.097 4_555
H(40) H(2) 3.589 4_555
H(40) H(44) 3.506 2_656
H(41) H(37) 3.564 3_657
H(41) H(49) 3.503 4_555
H(42) S(1) 3.252 4_545
H(42) O(2) 2.455 4_545
H(42) O(3) 3.248 4_545
H(42) C(17) 3.498 4_545
H(42) H(23) 2.628 4_545
H(42) H(37) 3.317 3_657
H(42) H(38) 3.531 3_657
H(42) H(49) 2.963 4_555
H(43) O(3) 3.095 4_545
H(43) C(3) 2.922 2_646
H(43) H(3) 2.639 2_646
H(43) H(4) 2.481 2_646
H(43) H(38) 3.545 3_657
H(44) F(1) 2.743 3_656
H(44) O(1) 3.060 3_656
H(44) C(29) 3.072 2_646
H(44) C(30) 3.429 2_646
H(44) H(3) 2.926 2_646
H(44) H(39) 2.863 2_646
H(44) H(40) 3.506 2_646
H(45) S(1) 3.500 3_656
H(45) O(1) 3.077 3_656
H(45) O(3) 2.915 3_656
H(46) Cl(2) 3.357 3_566
H(46) C(7) 3.492 3_566
H(46) C(48) 3.599 3_566
H(46) H(8) 3.437 4_554
H(46) H(9) 3.540 4_554
H(46) H(11) 2.861 3_566
H(46) H(13) 3.283 3_566
H(46) H(19) 2.852 2_555
H(47) Cl(2) 3.116 3_566
H(47) C(46) 3.321 2_555
H(47) C(47) 3.486 2_555
H(47) H(8) 3.361 4_554
H(47) H(11) 3.158 3_566
H(47) H(15) 3.185 4_554
H(47) H(18) 2.915 2_555
H(47) H(19) 3.409 2_555
H(48) C(19) 3.571 4_554
H(48) C(44) 3.368 4_564
H(48) C(47) 3.470 2_555
H(48) H(8) 3.507 4_554
H(48) H(15) 3.445 4_554
H(48) H(16) 3.497 4_554
H(48) H(20) 2.916 1_565
H(48) H(25) 3.021 4_554
H(48) H(26) 3.386 4_554
H(48) H(51) 2.954 4_564
H(48) H(52) 3.013 4_564
H(49) O(2) 2.507 1_565
H(49) C(17) 3.598 1_565
H(49) C(19) 3.225 4_554
H(49) C(20) 3.471 4_554
H(49) H(20) 3.466 1_565
H(49) H(21) 2.955 1_565
H(49) H(22) 3.581 1_565
H(49) H(23) 3.355 1_565
H(49) H(25) 2.475 4_554
H(49) H(26) 2.965 4_554
H(49) H(41) 3.503 4_554
H(49) H(42) 2.963 4_554
H(50) C(15) 3.536 1_565
H(50) C(16) 3.136 1_565
H(50) C(17) 2.826 1_565
H(50) C(18) 2.961 1_565
H(50) C(19) 3.345 1_565
H(50) H(21) 3.050 1_565
H(50) H(22) 3.586 1_565
H(50) H(23) 3.122 1_565
H(50) H(24) 3.335 1_565
H(50) H(34) 3.254 4_554
H(50) H(35) 3.083 4_554
H(51) C(8) 2.667 1_565
H(51) C(41) 3.583 4_565
H(51) H(14) 2.754 1_565
H(51) H(15) 2.387 1_565
H(51) H(16) 2.423 1_565
H(51) H(48) 2.954 4_565
H(52) C(24) 3.270 4_554
H(52) H(16) 3.555 1_565
H(52) H(33) 3.312 4_554
H(52) H(34) 2.798 4_554
H(52) H(35) 3.172 4_554
H(52) H(48) 3.013 4_565
H(53) C(45) 3.528 .
H(53) C(45) 2.666 3_566
H(53) C(46) 3.310 .
H(53) C(46) 2.898 3_566
H(53) C(47) 2.924 .
H(53) C(47) 3.313 3_566
H(53) C(48) 3.066 3_566

loop_
_geom_torsion_atom_site_label_1
_geom_torsion_atom_site_label_2
_geom_torsion_atom_site_label_3
_geom_torsion_atom_site_label_4
_geom_torsion
_geom_torsion_site_symmetry_1
_geom_torsion_site_symmetry_3
_geom_torsion_site_symmetry_4
Ti(1) Ni(1) P(1) N(1) -6.2(2) . . .
Ti(1) Ni(1) P(1) C(9) 113.8(3) . . .
Ti(1) Ni(1) P(1) C(15) -127.6(2) . . .
P(1) Ni(1) Ti(1) Cl(1) -116.46(8) . . .
P(1) Ni(1) Ti(1) Cl(2) -115.4(2) . . .
P(1) Ni(1) Ti(1) P(2) 127.32(9) . . .
P(1) Ni(1) Ti(1) N(1) 5.04(18) . . .
P(1) Ni(1) Ti(1) N(2) 121.7(2) . . .
Ti(1) Ni(1) P(2) N(2) 7.0(2) . . .
Ti(1) Ni(1) P(2) C(25) -114.0(3) . . .
Ti(1) Ni(1) P(2) C(31) 126.4(2) . . .
P(2) Ni(1) Ti(1) Cl(1) 116.22(8) . . .
P(2) Ni(1) Ti(1) Cl(2) 117.2(2) . . .
P(2) Ni(1) Ti(1) P(1) -127.32(9) . . .
P(2) Ni(1) Ti(1) N(1) -122.28(19) . . .
P(2) Ni(1) Ti(1) N(2) -5.7(2) . . .
Ti(1) Ni(1) C(1) C(2) 168.3(4) . . .
C(1) Ni(1) Ti(1) Cl(1) -53.6(3) . . .
C(1) Ni(1) Ti(1) Cl(2) -52.6(4) . . .
C(1) Ni(1) Ti(1) P(1) 62.9(3) . . .
C(1) Ni(1) Ti(1) P(2) -169.8(3) . . .
C(1) Ni(1) Ti(1) N(1) 67.9(4) . . .
C(1) Ni(1) Ti(1) N(2) -175.5(4) . . .
Ti(1) Ni(1) C(2) C(1) -59.6(15) . . .
Ti(1) Ni(1) C(2) C(3) 68.6(14) . . .
Ti(1) Ni(1) C(2) C(4) -177.5(9) . . .
C(2) Ni(1) Ti(1) Cl(1) -2.7(13) . . .
C(2) Ni(1) Ti(1) Cl(2) -1.7(13) . . .
C(2) Ni(1) Ti(1) P(1) 113.8(13) . . .
C(2) Ni(1) Ti(1) P(2) -118.9(13) . . .
C(2) Ni(1) Ti(1) N(1) 118.8(13) . . .
C(2) Ni(1) Ti(1) N(2) -124.6(13) . . .
Ti(1) Ni(1) C(3) C(2) -167.2(3) . . .
C(3) Ni(1) Ti(1) Cl(1) 56.4(3) . . .
C(3) Ni(1) Ti(1) Cl(2) 57.4(4) . . .
C(3) Ni(1) Ti(1) P(1) 172.9(3) . . .
C(3) Ni(1) Ti(1) P(2) -59.8(3) . . .
C(3) Ni(1) Ti(1) N(1) 177.9(4) . . .
C(3) Ni(1) Ti(1) N(2) -65.5(4) . . .
P(1) Ni(1) P(2) Ti(1) -51.79(8) . . .
P(1) Ni(1) P(2) N(2) -44.8(2) . . .
P(1) Ni(1) P(2) C(25) -165.8(3) . . .
P(1) Ni(1) P(2) C(31) 74.6(2) . . .
P(2) Ni(1) P(1) Ti(1) 51.96(8) . . .
P(2) Ni(1) P(1) N(1) 45.7(2) . . .
P(2) Ni(1) P(1) C(9) 165.7(3) . . .
P(2) Ni(1) P(1) C(15) -75.7(2) . . .
P(1) Ni(1) C(1) C(2) -136.7(5) . . .
C(1) Ni(1) P(1) Ti(1) -141.1(2) . . .
C(1) Ni(1) P(1) N(1) -147.3(3) . . .
C(1) Ni(1) P(1) C(9) -27.3(4) . . .
C(1) Ni(1) P(1) C(15) 91.3(3) . . .
P(1) Ni(1) C(2) C(1) 50.1(5) . . .
P(1) Ni(1) C(2) C(3) 178.3(4) . . .
P(1) Ni(1) C(2) C(4) -67.8(6) . . .
C(2) Ni(1) P(1) Ti(1) -170.2(2) . . .
C(2) Ni(1) P(1) N(1) -176.5(3) . . .
C(2) Ni(1) P(1) C(9) -56.5(4) . . .
C(2) Ni(1) P(1) C(15) 62.1(3) . . .
P(1) Ni(1) C(3) C(2) -3.9(10) . . .
C(3) Ni(1) P(1) Ti(1) -167.4(7) . . .
C(3) Ni(1) P(1) N(1) -173.7(7) . . .
C(3) Ni(1) P(1) C(9) -53.7(7) . . .
C(3) Ni(1) P(1) C(15) 64.9(7) . . .
P(2) Ni(1) C(1) C(2) 12.1(9) . . .
C(1) Ni(1) P(2) Ti(1) 162.1(6) . . .
C(1) Ni(1) P(2) N(2) 169.0(6) . . .
C(1) Ni(1) P(2) C(25) 48.1(7) . . .
C(1) Ni(1) P(2) C(31) -71.6(7) . . .
P(2) Ni(1) C(2) C(1) -174.5(4) . . .
P(2) Ni(1) C(2) C(3) -46.4(5) . . .
P(2) Ni(1) C(2) C(4) 67.6(6) . . .
C(2) Ni(1) P(2) Ti(1) 170.6(2) . . .
C(2) Ni(1) P(2) N(2) 177.6(3) . . .
C(2) Ni(1) P(2) C(25) 56.7(4) . . .
C(2) Ni(1) P(2) C(31) -63.0(4) . . .
P(2) Ni(1) C(3) C(2) 139.8(5) . . .
C(3) Ni(1) P(2) Ti(1) 142.9(2) . . .
C(3) Ni(1) P(2) N(2) 149.9(3) . . .
C(3) Ni(1) P(2) C(25) 28.9(4) . . .
C(3) Ni(1) P(2) C(31) -90.7(4) . . .
C(1) Ni(1) C(2) C(3) 128.2(8) . . .
C(1) Ni(1) C(2) C(4) -117.9(8) . . .
C(1) Ni(1) C(3) C(2) -32.1(5) . . .
C(3) Ni(1) C(1) C(2) 32.5(5) . . .
C(3) Ni(1) C(2) C(1) -128.2(8) . . .
C(3) Ni(1) C(2) C(4) 113.9(8) . . .
Ni(1) Ti(1) P(1) N(1) 171.7(3) . . .
Ni(1) Ti(1) P(1) C(9) -103.9(3) . . .
Ni(1) Ti(1) P(1) C(15) 88.4(3) . . .
Ni(1) Ti(1) P(2) N(2) -170.7(3) . . .
Ni(1) Ti(1) P(2) C(25) 105.7(3) . . .
Ni(1) Ti(1) P(2) C(31) -87.9(3) . . .
Ni(1) Ti(1) N(1) P(1) -6.3(2) . . .
Ni(1) Ti(1) N(1) C(5) -171.4(6) . . .
Ni(1) Ti(1) N(2) P(2) 7.1(2) . . .
Ni(1) Ti(1) N(2) C(21) 173.7(6) . . .
Cl(1) Ti(1) P(1) Ni(1) 55.02(7) . . .
Cl(1) Ti(1) P(1) N(1) -133.2(3) . . .
Cl(1) Ti(1) P(1) C(9) -48.9(3) . . .
Cl(1) Ti(1) P(1) C(15) 143.5(3) . . .
Cl(1) Ti(1) P(2) Ni(1) -55.18(7) . . .
Cl(1) Ti(1) P(2) N(2) 134.1(3) . . .
Cl(1) Ti(1) P(2) C(25) 50.5(3) . . .
Cl(1) Ti(1) P(2) C(31) -143.1(3) . . .
Cl(1) Ti(1) N(1) P(1) 55.0(3) . . .
Cl(1) Ti(1) N(1) C(5) -110.1(6) . . .
Cl(1) Ti(1) N(2) P(2) -53.9(3) . . .
Cl(1) Ti(1) N(2) C(21) 112.7(6) . . .
Cl(2) Ti(1) P(1) Ni(1) 152.48(13) . . .
Cl(2) Ti(1) P(1) N(1) -35.8(3) . . .
Cl(2) Ti(1) P(1) C(9) 48.6(3) . . .
Cl(2) Ti(1) P(1) C(15) -119.1(3) . . .
Cl(2) Ti(1) P(2) Ni(1) -152.52(13) . . .
Cl(2) Ti(1) P(2) N(2) 36.8(3) . . .
Cl(2) Ti(1) P(2) C(25) -46.8(3) . . .
Cl(2) Ti(1) P(2) C(31) 119.6(3) . . .
Cl(2) Ti(1) N(1) P(1) 155.3(2) . . .
Cl(2) Ti(1) N(1) C(5) -9.8(6) . . .
Cl(2) Ti(1) N(2) P(2) -154.9(2) . . .
Cl(2) Ti(1) N(2) C(21) 11.7(7) . . .
P(1) Ti(1) P(2) Ni(1) 37.63(6) . . .
P(1) Ti(1) P(2) N(2) -133.1(3) . . .
P(1) Ti(1) P(2) C(25) 143.4(3) . . .
P(1) Ti(1) P(2) C(31) -50.3(3) . . .
P(2) Ti(1) P(1) Ni(1) -37.52(6) . . .
P(2) Ti(1) P(1) N(1) 134.2(3) . . .
P(2) Ti(1) P(1) C(9) -141.4(3) . . .
P(2) Ti(1) P(1) C(15) 50.9(3) . . .
P(1) Ti(1) N(1) C(5) -165.1(8) . . .
N(1) Ti(1) P(1) Ni(1) -171.7(3) . . .
N(1) Ti(1) P(1) C(9) 84.4(4) . . .
N(1) Ti(1) P(1) C(15) -83.3(4) . . .
P(1) Ti(1) N(2) P(2) 51.7(3) . . .
P(1) Ti(1) N(2) C(21) -141.7(6) . . .
N(2) Ti(1) P(1) Ni(1) -66.2(2) . . .
N(2) Ti(1) P(1) N(1) 105.6(3) . . .
N(2) Ti(1) P(1) C(9) -170.0(3) . . .
N(2) Ti(1) P(1) C(15) 22.3(4) . . .
P(2) Ti(1) N(1) P(1) -50.6(2) . . .
P(2) Ti(1) N(1) C(5) 144.3(5) . . .
N(1) Ti(1) P(2) Ni(1) 65.9(2) . . .
N(1) Ti(1) P(2) N(2) -104.8(3) . . .
N(1) Ti(1) P(2) C(25) 171.6(3) . . .
N(1) Ti(1) P(2) C(31) -22.0(4) . . .
P(2) Ti(1) N(2) C(21) 166.6(8) . . .
N(2) Ti(1) P(2) Ni(1) 170.7(3) . . .
N(2) Ti(1) P(2) C(25) -83.6(4) . . .
N(2) Ti(1) P(2) C(31) 82.8(4) . . .
N(1) Ti(1) N(2) P(2) 92.8(3) . . .
N(1) Ti(1) N(2) C(21) -100.6(7) . . .
N(2) Ti(1) N(1) P(1) -91.8(3) . . .
N(2) Ti(1) N(1) C(5) 103.1(6) . . .
O(1) S(1) C(37) F(1) 61.9(7) . . .
O(1) S(1) C(37) F(2) -59.2(8) . . .
O(1) S(1) C(37) F(3) -179.4(7) . . .
O(2) S(1) C(37) F(1) -177.3(6) . . .
O(2) S(1) C(37) F(2) 61.6(8) . . .
O(2) S(1) C(37) F(3) -58.7(8) . . .
O(3) S(1) C(37) F(1) -58.0(7) . . .
O(3) S(1) C(37) F(2) -179.1(7) . . .
O(3) S(1) C(37) F(3) 60.7(8) . . .
Ni(1) P(1) N(1) Ti(1) 7.7(2) . . .
Ni(1) P(1) N(1) C(5) 174.1(5) . . .
Ni(1) P(1) C(9) C(10) -59.0(7) . . .
Ni(1) P(1) C(9) C(14) 119.2(7) . . .
Ni(1) P(1) C(15) C(16) -70.0(6) . . .
Ni(1) P(1) C(15) C(20) 104.5(6) . . .
Ti(1) P(1) N(1) C(5) 166.4(7) . . .
Ti(1) P(1) C(9) C(10) 13.2(8) . . .
Ti(1) P(1) C(9) C(14) -168.6(6) . . .
Ti(1) P(1) C(15) C(16) -137.9(5) . . .
Ti(1) P(1) C(15) C(20) 36.6(8) . . .
N(1) P(1) C(9) C(10) 61.6(7) . . .
N(1) P(1) C(9) C(14) -120.2(7) . . .
C(9) P(1) N(1) Ti(1) -116.7(3) . . .
C(9) P(1) N(1) C(5) 49.7(7) . . .
N(1) P(1) C(15) C(16) 171.5(5) . . .
N(1) P(1) C(15) C(20) -14.1(7) . . .
C(15) P(1) N(1) Ti(1) 124.9(3) . . .
C(15) P(1) N(1) C(5) -68.8(6) . . .
C(9) P(1) C(15) C(16) 53.2(7) . . .
C(9) P(1) C(15) C(20) -132.4(6) . . .
C(15) P(1) C(9) C(10) -176.6(6) . . .
C(15) P(1) C(9) C(14) 1.5(9) . . .
Ni(1) P(2) N(2) Ti(1) -8.7(3) . . .
Ni(1) P(2) N(2) C(21) -176.2(5) . . .
Ni(1) P(2) C(25) C(26) -132.4(6) . . .
Ni(1) P(2) C(25) C(30) 51.9(8) . . .
Ni(1) P(2) C(31) C(32) -97.5(6) . . .
Ni(1) P(2) C(31) C(36) 75.4(6) . . .
Ti(1) P(2) N(2) C(21) -167.5(8) . . .
Ti(1) P(2) C(25) C(26) 154.5(6) . . .
Ti(1) P(2) C(25) C(30) -21.1(8) . . .
Ti(1) P(2) C(31) C(32) -30.4(7) . . .
Ti(1) P(2) C(31) C(36) 142.5(5) . . .
N(2) P(2) C(25) C(26) 106.3(8) . . .
N(2) P(2) C(25) C(30) -69.3(7) . . .
C(25) P(2) N(2) Ti(1) 117.7(3) . . .
C(25) P(2) N(2) C(21) -49.8(7) . . .
N(2) P(2) C(31) C(32) 19.4(6) . . .
N(2) P(2) C(31) C(36) -167.7(5) . . .
C(31) P(2) N(2) Ti(1) -123.9(3) . . .
C(31) P(2) N(2) C(21) 68.6(7) . . .
C(25) P(2) C(31) C(32) 137.4(6) . . .
C(25) P(2) C(31) C(36) -49.6(7) . . .
C(31) P(2) C(25) C(26) -14.4(9) . . .
C(31) P(2) C(25) C(30) 170.0(7) . . .
Ti(1) N(1) C(5) C(6) -54.4(9) . . .
Ti(1) N(1) C(5) C(7) 64.0(8) . . .
Ti(1) N(1) C(5) C(8) -173.4(5) . . .
P(1) N(1) C(5) C(6) 144.6(6) . . .
P(1) N(1) C(5) C(7) -97.1(7) . . .
P(1) N(1) C(5) C(8) 25.5(9) . . .
Ti(1) N(2) C(21) C(22) 172.1(5) . . .
Ti(1) N(2) C(21) C(23) -68.0(9) . . .
Ti(1) N(2) C(21) C(24) 53.6(9) . . .
P(2) N(2) C(21) C(22) -25.1(10) . . .
P(2) N(2) C(21) C(23) 94.8(8) . . .
P(2) N(2) C(21) C(24) -143.5(6) . . .
Ni(1) C(1) C(2) C(3) -53.0(7) . . .
Ni(1) C(1) C(2) C(4) 115.5(9) . . .
C(1) C(2) C(3) Ni(1) 54.0(7) . . .
C(4) C(2) C(3) Ni(1) -114.8(9) . . .
P(1) C(9) C(10) C(11) -180.0(6) . . .
P(1) C(9) C(14) C(13) -179.1(7) . . .
C(10) C(9) C(14) C(13) -1.0(13) . . .
C(14) C(9) C(10) C(11) 1.7(13) . . .
C(9) C(10) C(11) C(12) -1.8(14) . . .
C(10) C(11) C(12) C(13) 1.2(15) . . .
C(11) C(12) C(13) C(14) -0.4(13) . . .
C(12) C(13) C(14) C(9) 0.4(11) . . .
P(1) C(15) C(16) C(17) 175.3(6) . . .
P(1) C(15) C(20) C(19) -175.7(6) . . .
C(16) C(15) C(20) C(19) -1.0(11) . . .
C(20) C(15) C(16) C(17) 0.6(11) . . .
C(15) C(16) C(17) C(18) -1.2(12) . . .
C(16) C(17) C(18) C(19) 2.2(12) . . .
C(17) C(18) C(19) C(20) -2.6(12) . . .
C(18) C(19) C(20) C(15) 2.1(12) . . .
P(2) C(25) C(26) C(27) -175.0(7) . . .
P(2) C(25) C(30) C(29) 177.0(6) . . .
C(26) C(25) C(30) C(29) 1.3(14) . . .
C(30) C(25) C(26) C(27) 0.4(11) . . .
C(25) C(26) C(27) C(28) -1.1(15) . . .
C(26) C(27) C(28) C(29) -0.0(15) . . .
C(27) C(28) C(29) C(30) 1.8(14) . . .
C(28) C(29) C(30) C(25) -2.5(13) . . .
P(2) C(31) C(32) C(33) 174.6(6) . . .
P(2) C(31) C(36) C(35) -174.1(6) . . .
C(32) C(31) C(36) C(35) -1.2(11) . . .
C(36) C(31) C(32) C(33) 1.5(11) . . .
C(31) C(32) C(33) C(34) -1.2(12) . . .
C(32) C(33) C(34) C(35) 0.4(10) . . .
C(33) C(34) C(35) C(36) -0.1(12) . . .
C(34) C(35) C(36) C(31) 0.4(10) . . .
C(39) C(38) C(43) C(42) -2.1(16) . . .
C(43) C(38) C(39) C(40) 4.7(17) . . .
C(44) C(38) C(39) C(40) -176.5(11) . . .
C(44) C(38) C(43) C(42) 179.0(10) . . .
C(38) C(39) C(40) C(41) -4.0(19) . . .
C(39) C(40) C(41) C(42) 0.6(14) . . .
C(40) C(41) C(42) C(43) 1.8(16) . . .
C(41) C(42) C(43) C(38) -1.1(16) . . .
C(46) C(45) C(47) C(46) 1(2) . 3_566 3_566
C(47) C(45) C(46) C(47) -1(2) 3_566 . .
C(48) C(45) C(46) C(47) 174(2) . . .
C(48) C(45) C(47) C(46) -175(2) . 3_566 3_566
C(45) C(46) C(47) C(45) 1(2) . . 3_566
